data_4118540
loop_
_publ_author_name
'Kulugammana G. S. Ranmohotti'
'Honore Djieutedjeu'
'Pierre F. P. Poudeu'

_publ_contact_author_address
;
Laboratory for Emerging Energy and Electronic Materials, 
Department of Materials Science and Engineering, 
University of Michigan, Ann Arbor, 48109, USA
;
_publ_contact_author_email ppoudeup@umich.edu
_publ_contact_author_name 'Dr. Pierre Ferdinand Poudeu Poudeu'
_publ_section_title
;
 Chemical Manipulation of Magnetic Ordering in Mn1-xSnxBi2Se4
 Solid-Solutions
;
_journal_name_full 'Journal of the American Chemical Society'
_journal_page_first 14033
_journal_page_last 14042
_journal_paper_doi 10.1021/ja303952w
_journal_volume 134
_journal_year 2012
_chemical_formula_sum 'Bi2 Mn Se4'
_chemical_formula_weight 788.74
_chemical_melting_point 1041
_chemical_name_systematic
; 
 Manganese Dibismuth Selenide (1/2/4)  
;
_space_group_IT_number 12
_symmetry_cell_setting monoclinic
_symmetry_space_group_name_Hall '-C 2y'
_symmetry_space_group_name_H-M 'C 1 2/m 1'
_atom_sites_solution_primary direct
_atom_sites_solution_secondary difmap
_audit_creation_method 'manual editing of SHELXL-97 cif-file'
_cell_angle_alpha 90.00
_cell_angle_beta 115.49(3)
_cell_angle_gamma 90.00
_cell_formula_units_Z 4
_cell_length_a 13.319(3)
_cell_length_b 4.0703(8)
_cell_length_c 15.179(3)
_cell_measurement_reflns_used 5524
_cell_measurement_temperature 100(2)
_cell_measurement_theta_max 28.0
_cell_measurement_theta_min 3.0
_cell_volume 742.8(3)
_computing_cell_refinement 'CELL (STOE & Cie GmbH, Darmstadt, 2000)'
_computing_data_collection 'EXPOSE (STOE & Cie GmbH, Darmstadt, 2000)'
_computing_data_reduction 'INTEGRATE (STOE & Cie GmbH, Darmstadt, 2000)'
_computing_molecular_graphics 'Diamond (Brandenburg, 1995)'
_computing_structure_refinement 'SHELXL-97 (Sheldrick, 2008)'
_computing_structure_solution 'SHELXS-97 (Sheldrick, 2008)'
_diffrn_ambient_temperature 100(2)
_diffrn_measured_fraction_theta_full 0.999
_diffrn_measured_fraction_theta_max 0.999
_diffrn_measurement_device_type 'IPDS-2T Stoe'
_diffrn_measurement_method 'fixed phi and incremental omega oscillation 1 degree, 4 min exposure time'
_diffrn_radiation_monochromator graphite
_diffrn_radiation_source 'fine-focus sealed tube'
_diffrn_radiation_type MoK\a
_diffrn_radiation_wavelength 0.71073
_diffrn_reflns_av_R_equivalents 0.0842
_diffrn_reflns_av_sigmaI/netI 0.0402
_diffrn_reflns_limit_h_max 17
_diffrn_reflns_limit_h_min -17
_diffrn_reflns_limit_k_max 5
_diffrn_reflns_limit_k_min -5
_diffrn_reflns_limit_l_max 20
_diffrn_reflns_limit_l_min -19
_diffrn_reflns_number 4952
_diffrn_reflns_theta_full 28.00
_diffrn_reflns_theta_max 28.00
_diffrn_reflns_theta_min 2.97
_exptl_absorpt_coefficient_mu 68.428
_exptl_absorpt_correction_T_max 0.074
_exptl_absorpt_correction_T_min 0.013
_exptl_absorpt_correction_type numerical
_exptl_absorpt_process_details
;
crystal description from video camera using FACEIT 
(STOE & Cie GmbH, Darmstadt, 2003) and optimized with X-SHAPE 
(STOE & Cie GmbH, Darmstadt, 2003) 
using set of equivalent reflections
;
_exptl_crystal_colour black
_exptl_crystal_density_diffrn 7.054
_exptl_crystal_description Needle
_exptl_crystal_F_000 1308
_exptl_crystal_size_max 0.15
_exptl_crystal_size_mid 0.06
_exptl_crystal_size_min 0.05
_refine_diff_density_max 3.127
_refine_diff_density_min -2.243
_refine_diff_density_rms 0.402
_refine_ls_extinction_coef 0.00075(9)
_refine_ls_extinction_expression Fc^*^=kFc[1+0.001xFc^2^\l^3^/sin(2\q)]^-1/4^
_refine_ls_extinction_method SHELXL
_refine_ls_goodness_of_fit_ref 1.104
_refine_ls_matrix_type full
_refine_ls_number_parameters 49
_refine_ls_number_reflns 1024
_refine_ls_number_restraints 1
_refine_ls_restrained_S_all 1.103
_refine_ls_R_factor_all 0.0392
_refine_ls_R_factor_gt 0.0311
_refine_ls_shift/su_max 0.030
_refine_ls_shift/su_mean 0.001
_refine_ls_structure_factor_coef Fsqd
_refine_ls_weighting_details 'calc w=1/[\s^2^(Fo^2^)+(0.0373P)^2^+9.2201P] where P=(Fo^2^+2Fc^2^)/3'
_refine_ls_weighting_scheme calc
_refine_ls_wR_factor_gt 0.0712
_refine_ls_wR_factor_ref 0.0733
_reflns_number_gt 889
_reflns_number_total 1024
_reflns_threshold_expression >2sigma(I)
_cod_data_source_file ja303952w_si_003_1.cif
_cod_data_source_block MnBi2Se4-100K
_cod_original_cell_volume 742.7(3)
_cod_database_code 4118540

loop_
_symmetry_equiv_pos_as_xyz
'x, y, z'
'-x, y, -z'
'x+1/2, y+1/2, z'
'-x+1/2, y+1/2, -z'
'-x, -y, -z'
'x, -y, z'
'-x+1/2, -y+1/2, -z'
'x+1/2, -y+1/2, z'

loop_
_atom_site_label
_atom_site_type_symbol
_atom_site_fract_x
_atom_site_fract_y
_atom_site_fract_z
_atom_site_U_iso_or_equiv
_atom_site_adp_type
_atom_site_occupancy
_atom_site_symmetry_multiplicity
_atom_site_calc_flag
_atom_site_refinement_flags
Bi1 Bi 0.28157(4) 0.0000 0.63713(4) 0.01055(17) Uani 0.9422(4) 2 d SP
Mn1 Mn 0.28157(4) 0.0000 0.63713(4) 0.01055(17) Uani 0.0578(4) 2 d SP
Bi2 Bi 0.35095(4) 0.0000 0.13027(4) 0.01047(17) Uani 0.937(3) 2 d SP
Mn2 Mn 0.35095(4) 0.0000 0.13027(4) 0.01047(17) Uani 0.063(3) 2 d SP
Mn4 Mn 0.0000 0.0000 0.0000 0.0087(6) Uani 0.758(5) 4 d SP
Bi4 Bi 0.0000 0.0000 0.0000 0.0087(6) Uani 0.242(5) 4 d SP
Mn3 Mn 0.0000 0.5000 0.5000 0.0153(6) Uani 1 4 d S
Se1 Se 0.01145(11) 0.0000 0.18510(10) 0.0135(3) Uani 1 2 d S
Se2 Se 0.11384(10) 0.0000 0.45487(9) 0.0082(3) Uani 1 2 d S
Se3 Se 0.65842(10) 0.0000 0.06070(9) 0.0102(3) Uani 1 2 d S
Se4 Se 0.34166(11) 0.0000 0.32504(10) 0.0110(3) Uani 1 2 d S

loop_
_atom_site_aniso_label
_atom_site_aniso_U_11
_atom_site_aniso_U_22
_atom_site_aniso_U_33
_atom_site_aniso_U_23
_atom_site_aniso_U_13
_atom_site_aniso_U_12
Bi1 0.0074(2) 0.0090(3) 0.0112(2) 0.000 0.00026(18) 0.000
Mn1 0.0074(2) 0.0090(3) 0.0112(2) 0.000 0.00026(18) 0.000
Bi2 0.0079(3) 0.0077(3) 0.0129(3) 0.000 0.00162(19) 0.000
Mn2 0.0079(3) 0.0077(3) 0.0129(3) 0.000 0.00162(19) 0.000
Mn4 0.0050(8) 0.0078(8) 0.0109(8) 0.000 0.0012(6) 0.000
Bi4 0.0050(8) 0.0078(8) 0.0109(8) 0.000 0.0012(6) 0.000
Mn3 0.0116(13) 0.0156(15) 0.0158(13) 0.000 0.0031(11) 0.000
Se1 0.0085(6) 0.0093(6) 0.0166(6) 0.000 -0.0005(5) 0.000
Se2 0.0053(5) 0.0086(6) 0.0110(5) 0.000 0.0037(4) 0.000
Se3 0.0083(5) 0.0113(6) 0.0112(5) 0.000 0.0045(4) 0.000
Se4 0.0125(6) 0.0089(6) 0.0144(5) 0.000 0.0084(5) 0.000

loop_
_atom_type_symbol
_atom_type_description
_atom_type_scat_dispersion_real
_atom_type_scat_dispersion_imag
_atom_type_scat_source
Mn Mn 0.3368 0.7283 'International Tables Vol C Tables 4.2.6.8 and 6.1.1.4'
Se Se -0.0929 2.2259 'International Tables Vol C Tables 4.2.6.8 and 6.1.1.4'
Bi Bi -4.1077 10.2566 'International Tables Vol C Tables 4.2.6.8 and 6.1.1.4'

loop_
_geom_angle_atom_site_label_1
_geom_angle_atom_site_label_2
_geom_angle_atom_site_label_3
_geom_angle
_geom_angle_site_symmetry_1
_geom_angle_site_symmetry_3
Se2 Bi1 Se4 84.93(4) . 7_546
Se2 Bi1 Se4 84.93(4) . 7_556
Se4 Bi1 Se4 92.20(4) 7_546 7_556
Se2 Bi1 Se2 82.73(3) . 7_556
Se4 Bi1 Se2 166.63(4) 7_546 7_556
Se4 Bi1 Se2 91.80(3) 7_556 7_556
Se2 Bi1 Se2 82.73(3) . 7_546
Se4 Bi1 Se2 91.80(3) 7_546 7_546
Se4 Bi1 Se2 166.63(4) 7_556 7_546
Se2 Bi1 Se2 81.57(3) 7_556 7_546
Se1 Bi2 Se1 92.99(5) 3 3_545
Se1 Bi2 Se3 89.77(4) 3 5_655
Se1 Bi2 Se3 89.77(4) 3_545 5_655
Se1 Bi2 Se4 93.25(4) 3 .
Se1 Bi2 Se4 93.25(4) 3_545 .
Se3 Bi2 Se4 175.61(4) 5_655 .
Se1 Bi2 Se3 174.72(3) 3 3_445
Se1 Bi2 Se3 92.17(3) 3_545 3_445
Se3 Bi2 Se3 89.18(4) 5_655 3_445
Se4 Bi2 Se3 87.52(4) . 3_445
Se1 Bi2 Se3 92.17(3) 3 3_455
Se1 Bi2 Se3 174.72(3) 3_545 3_455
Se3 Bi2 Se3 89.18(4) 5_655 3_455
Se4 Bi2 Se3 87.52(4) . 3_455
Se3 Bi2 Se3 82.64(4) 3_445 3_455
Se1 Mn4 Se1 180.0 5 .
Se1 Mn4 Se3 87.77(4) 5 7_545
Se1 Mn4 Se3 92.23(4) . 7_545
Se1 Mn4 Se3 92.23(4) 5 3_455
Se1 Mn4 Se3 87.77(4) . 3_455
Se3 Mn4 Se3 180.00(4) 7_545 3_455
Se1 Mn4 Se3 87.77(4) 5 7
Se1 Mn4 Se3 92.23(4) . 7
Se3 Mn4 Se3 93.80(4) 7_545 7
Se3 Mn4 Se3 86.20(4) 3_455 7
Se1 Mn4 Se3 92.23(4) 5 3_445
Se1 Mn4 Se3 87.77(4) . 3_445
Se3 Mn4 Se3 86.20(4) 7_545 3_445
Se3 Mn4 Se3 93.80(4) 3_455 3_445
Se3 Mn4 Se3 180.00(5) 7 3_445
Se4 Mn3 Se4 180.0 7_556 3_455
Se4 Mn3 Se2 87.88(3) 7_556 1_565
Se4 Mn3 Se2 92.12(3) 3_455 1_565
Se4 Mn3 Se2 92.12(3) 7_556 5_556
Se4 Mn3 Se2 87.88(3) 3_455 5_556
Se2 Mn3 Se2 180.0 1_565 5_556
Se4 Mn3 Se2 92.12(3) 7_556 5_566
Se4 Mn3 Se2 87.88(3) 3_455 5_566
Se2 Mn3 Se2 86.48(4) 1_565 5_566
Se2 Mn3 Se2 93.52(4) 5_556 5_566
Se4 Mn3 Se2 87.88(3) 7_556 .
Se4 Mn3 Se2 92.12(3) 3_455 .
Se2 Mn3 Se2 93.52(4) 1_565 .
Se2 Mn3 Se2 86.48(4) 5_556 .
Se2 Mn3 Se2 180.0 5_566 .
Mn4 Se1 Mn2 89.82(4) . 3_445
Mn4 Se1 Bi2 89.82(4) . 3_445
Mn2 Se1 Bi2 0.00(3) 3_445 3_445
Mn4 Se1 Mn2 89.82(4) . 3_455
Mn2 Se1 Mn2 92.99(5) 3_445 3_455
Bi2 Se1 Mn2 92.99(5) 3_445 3_455
Mn4 Se1 Bi2 89.82(4) . 3_455
Mn2 Se1 Bi2 92.99(5) 3_445 3_455
Bi2 Se1 Bi2 92.99(5) 3_445 3_455
Mn2 Se1 Bi2 0.000(17) 3_455 3_455
Bi1 Se2 Mn3 92.62(3) . 1_545
Bi1 Se2 Mn3 92.62(3) . .
Mn3 Se2 Mn3 93.52(4) 1_545 .
Bi1 Se2 Bi1 97.27(3) . 7_546
Mn3 Se2 Bi1 91.638(18) 1_545 7_546
Mn3 Se2 Bi1 168.62(4) . 7_546
Bi1 Se2 Bi1 97.27(3) . 7_556
Mn3 Se2 Bi1 168.62(4) 1_545 7_556
Mn3 Se2 Bi1 91.638(18) . 7_556
Bi1 Se2 Bi1 81.57(3) 7_546 7_556
Bi4 Se3 Mn4 0.0 3_545 3_545
Bi4 Se3 Bi4 93.80(4) 3_545 3
Mn4 Se3 Bi4 93.80(4) 3_545 3
Bi4 Se3 Mn4 93.80(4) 3_545 3
Mn4 Se3 Mn4 93.80(4) 3_545 3
Bi4 Se3 Mn4 0.0 3 3
Bi4 Se3 Bi2 88.18(4) 3_545 5_655
Mn4 Se3 Bi2 88.18(4) 3_545 5_655
Bi4 Se3 Bi2 88.18(4) 3 5_655
Mn4 Se3 Bi2 88.18(4) 3 5_655
Bi4 Se3 Mn2 88.18(4) 3_545 5_655
Mn4 Se3 Mn2 88.18(4) 3_545 5_655
Bi4 Se3 Mn2 88.18(4) 3 5_655
Mn4 Se3 Mn2 88.18(4) 3 5_655
Bi2 Se3 Mn2 0.000(19) 5_655 5_655
Bi4 Se3 Bi2 174.31(3) 3_545 3
Mn4 Se3 Bi2 174.31(3) 3_545 3
Bi4 Se3 Bi2 91.77(2) 3 3
Mn4 Se3 Bi2 91.77(2) 3 3
Bi2 Se3 Bi2 90.82(4) 5_655 3
Mn2 Se3 Bi2 90.82(4) 5_655 3
Bi4 Se3 Bi2 91.77(2) 3_545 3_545
Mn4 Se3 Bi2 91.77(2) 3_545 3_545
Bi4 Se3 Bi2 174.31(3) 3 3_545
Mn4 Se3 Bi2 174.31(3) 3 3_545
Bi2 Se3 Bi2 90.82(4) 5_655 3_545
Mn2 Se3 Bi2 90.82(4) 5_655 3_545
Bi2 Se3 Bi2 82.64(4) 3 3_545
Mn3 Se4 Mn1 94.57(4) 3_545 7_546
Mn3 Se4 Bi1 94.57(4) 3_545 7_546
Mn1 Se4 Bi1 0.000(16) 7_546 7_546
Mn3 Se4 Mn1 94.57(4) 3_545 7_556
Mn1 Se4 Mn1 92.21(4) 7_546 7_556
Bi1 Se4 Mn1 92.21(4) 7_546 7_556
Mn3 Se4 Bi1 94.57(4) 3_545 7_556
Mn1 Se4 Bi1 92.21(4) 7_546 7_556
Bi1 Se4 Bi1 92.21(4) 7_546 7_556
Mn1 Se4 Bi1 0.000(19) 7_556 7_556
Mn3 Se4 Bi2 130.44(5) 3_545 .
Mn1 Se4 Bi2 118.20(4) 7_546 .
Bi1 Se4 Bi2 118.20(4) 7_546 .
Mn1 Se4 Bi2 118.20(4) 7_556 .
Bi1 Se4 Bi2 118.20(4) 7_556 .

loop_
_geom_bond_atom_site_label_1
_geom_bond_atom_site_label_2
_geom_bond_distance
_geom_bond_site_symmetry_2
Bi1 Se2 2.7063(17) .
Bi1 Se4 2.8243(10) 7_546
Bi1 Se4 2.8243(10) 7_556
Bi1 Se2 3.1155(10) 7_556
Bi1 Se2 3.1155(10) 7_546
Bi2 Se1 2.8058(11) 3
Bi2 Se1 2.8058(11) 3_545
Bi2 Se3 2.8471(15) 5_655
Bi2 Se4 3.0117(15) .
Bi2 Se3 3.0824(11) 3_445
Bi2 Se3 3.0824(11) 3_455
Mn4 Se1 2.7474(15) 5
Mn4 Se1 2.7474(15) .
Mn4 Se3 2.7873(10) 7_545
Mn4 Se3 2.7873(10) 3_455
Mn4 Se3 2.7873(10) 7
Mn4 Se3 2.7873(10) 3_445
Mn3 Se4 2.5844(17) 7_556
Mn3 Se4 2.5844(17) 3_455
Mn3 Se2 2.7936(9) 1_565
Mn3 Se2 2.7936(8) 5_556
Mn3 Se2 2.7936(8) 5_566
Mn3 Se2 2.7936(8) .
Se1 Mn2 2.8058(11) 3_445
Se1 Bi2 2.8058(11) 3_445
Se1 Mn2 2.8058(11) 3_455
Se1 Bi2 2.8058(11) 3_455
Se2 Mn3 2.7936(8) 1_545
Se2 Bi1 3.1155(10) 7_546
Se2 Bi1 3.1155(10) 7_556
Se3 Bi4 2.7873(10) 3_545
Se3 Mn4 2.7873(10) 3_545
Se3 Bi4 2.7873(10) 3
Se3 Mn4 2.7873(10) 3
Se3 Bi2 2.8471(15) 5_655
Se3 Mn2 2.8471(15) 5_655
Se3 Bi2 3.0824(11) 3
Se3 Bi2 3.0824(11) 3_545
Se4 Mn3 2.5844(17) 3_545
Se4 Mn1 2.8243(10) 7_546
Se4 Bi1 2.8243(10) 7_546
Se4 Mn1 2.8243(10) 7_556
Se4 Bi1 2.8243(10) 7_556
